data_4321370
loop_
_publ_author_name
'Ichiro Ino'
'Jian Chu Zhong'
'Megumu Munakata'
'Takayoshi Kuroda-Sowa'
'Masahiko Maekawa'
'Yusaku Suenaga'
'Yoshinobu Kitamori'

_publ_section_title
;
 2-D Interwoven and 3-D 5-fold Interpenetrating Silver(I) Complexes of
 1-(Isocyanidomethyl)-1H-benzotriazole and
 1,3-Bis(dicyanomethylidene)indan
;
_journal_name_full 'Inorganic Chemistry'
_journal_page_first 4273
_journal_page_last 4279
_journal_paper_doi 10.1021/ic000459u
_journal_volume 39
_journal_year 2000
_chemical_formula_sum 'C8 H6 Ag F4 N4 O P'
_chemical_formula_weight 389.00
_space_group_IT_number 52
_symmetry_cell_setting orthorhombic
_symmetry_Int_Tables_number 52
_symmetry_space_group_name_Hall '-P 2a 2bc'
_symmetry_space_group_name_H-M 'P n n a'
_cell_angle_alpha 90
_cell_angle_beta 90
_cell_angle_gamma 90
_cell_formula_units_Z 8
_cell_length_a 12.2705(3)
_cell_length_b 21.150(1)
_cell_length_c 10.040(1)
_cell_measurement_reflns_used 2999
_cell_measurement_temperature 295.2
_cell_measurement_theta_max 27.5
_cell_volume 2605.6(3)
_computing_data_reduction 'teXsan Ver. 1.10'
_computing_publication_material 'teXsan Ver. 1.10'
_computing_structure_refinement 'teXsan Ver. 1.10'
_computing_structure_solution SIR92
_diffrn_measured_fraction_theta_full 0.9960
_diffrn_measured_fraction_theta_max 0.9960
_diffrn_measurement_device_type 'Quantum CCD/Rigaku AFC7'
_diffrn_measurement_method \w
_diffrn_radiation_type 'Mo K\a'
_diffrn_radiation_wavelength 0.7107
_diffrn_reflns_av_R_equivalents 0.040
_diffrn_reflns_limit_h_max 15
_diffrn_reflns_limit_h_min 0
_diffrn_reflns_limit_k_max 27
_diffrn_reflns_limit_k_min 0
_diffrn_reflns_limit_l_max 13
_diffrn_reflns_limit_l_min 0
_diffrn_reflns_number 2999
_diffrn_reflns_theta_full 27.50
_diffrn_reflns_theta_max 27.50
_exptl_absorpt_coefficient_mu 1.710
_exptl_absorpt_correction_T_max 0.774
_exptl_absorpt_correction_T_min 0.774
_exptl_absorpt_correction_type multi-scan
_exptl_absorpt_process_details '(Jacobson, 1998)'
_exptl_crystal_colour yellow
_exptl_crystal_density_diffrn 1.983
_exptl_crystal_density_method 'not measured'
_exptl_crystal_description brick
_exptl_crystal_size_max 0.200
_exptl_crystal_size_mid 0.200
_exptl_crystal_size_min 0.150
_refine_diff_density_max 0.96
_refine_diff_density_min -1.28
_refine_ls_extinction_method none
_refine_ls_goodness_of_fit_ref 1.672
_refine_ls_hydrogen_treatment noref
_refine_ls_number_parameters 178
_refine_ls_number_reflns 2988
_refine_ls_R_factor_gt 0.0595
_refine_ls_shift/su_max 0.0005
_refine_ls_structure_factor_coef Fsqd
_refine_ls_weighting_details 'w = 1/[\s^2^(Fo^2^) + (0.06000(Max(Fo^2^,0) + 2Fc^2^)/3)^2^]'
_refine_ls_weighting_scheme calc
_refine_ls_wR_factor_ref 0.1769
_reflns_number_gt 1658
_reflns_number_total 2989
_reflns_threshold_expression F^2^>2.0\s(F^2^)
_cod_data_source_file ic000459u_2.cif
_cod_data_source_block {[Ag(L2)(PO2F2)0.5](PF6)0.5}n(2)
_cod_original_formula_sum 'C8 H6 Ag F4 N4 O P '
_cod_database_code 4321370

loop_
_symmetry_equiv_pos_as_xyz
x,y,z
1/2-x,-y,z
x,1/2-y,1/2-z
1/2-x,1/2+y,1/2-z
-x,-y,-z
1/2+x,y,-z
-x,1/2+y,1/2+z
1/2+x,1/2-y,1/2+z

loop_
_atom_site_label
_atom_site_type_symbol
_atom_site_fract_x
_atom_site_fract_y
_atom_site_fract_z
_atom_site_U_iso_or_equiv
_atom_site_adp_type
_atom_site_occupancy
_atom_site_calc_flag
_atom_site_refinement_flags
_atom_site_disorder_assembly
_atom_site_disorder_group
Ag(1) Ag 0.73852(4) 0.23645(3) 0.08815(5) 0.0830(2) Uani 1.00 d . . .
P(1) P 0.7500 0.0000 -0.6079(2) 0.0640(7) Uani 1.00 d S . .
P(2) P 0.6976(3) 0.2500 -0.2500 0.102(1) Uani 1.00 d S . .
F(1) F 0.7440(4) 0.0541(4) -0.5064(7) 0.201(3) Uani 1.00 d . . .
F(2) F 0.8755(4) 0.0023(2) -0.6020(7) 0.162(3) Uani 1.00 d . . .
F(3) F 0.7409(5) 0.0512(4) -0.7139(8) 0.204(3) Uani 1.00 d . . .
F(4) F 0.687(2) 0.1764(8) -0.264(1) 0.205(8) Uani 0.50 d P . .
F(5) F 0.8171(6) 0.2500 -0.2500 0.144(3) Uani 1.00 d S . .
O(1) O 0.6518(6) 0.2478(4) -0.1235(5) 0.170(3) Uani 1.00 d . . .
N(1) N 0.6168(3) 0.1725(2) 0.1744(5) 0.067(1) Uani 1.00 d . . .
N(2) N 0.6125(3) 0.1706(2) 0.3012(4) 0.060(1) Uani 1.00 d . . .
N(3) N 0.5296(3) 0.1335(2) 0.3373(5) 0.062(1) Uani 1.00 d . . .
N(4) N 0.4364(3) 0.1715(2) 0.5252(5) 0.068(2) Uani 1.00 d . . .
C(1) C 0.5350(5) 0.1369(3) 0.1223(7) 0.081(2) Uani 1.00 d . . .
C(2) C 0.5047(7) 0.1252(5) -0.0105(8) 0.131(4) Uani 1.00 d . . .
C(3) C 0.416(1) 0.0873(8) -0.027(1) 0.227(7) Uani 1.00 d . . .
C(4) C 0.362(1) 0.0627(9) 0.081(2) 0.255(9) Uani 1.00 d . . .
C(5) C 0.3863(9) 0.0744(6) 0.210(1) 0.169(5) Uani 1.00 d . . .
C(6) C 0.4786(5) 0.1115(3) 0.2280(6) 0.083(2) Uani 1.00 d . . .
C(7) C 0.5105(4) 0.1242(3) 0.4786(6) 0.078(2) Uani 1.00 d . . .
C(8) C 0.3751(5) 0.2072(3) 0.5572(6) 0.075(2) Uani 1.00 d . . .
H(1) H 0.5431 0.1419 -0.0852 0.1576 Uiso 1.00 calc . . .
H(2) H 0.3845 0.0799 -0.1111 0.2705 Uiso 1.00 calc . . .
H(3) H 0.3015 0.0340 0.0719 0.3033 Uiso 1.00 calc . . .
H(4) H 0.3445 0.0587 0.2864 0.2020 Uiso 1.00 calc . . .
H(5) H 0.5775 0.1282 0.5254 0.0944 Uiso 1.00 calc . . .
H(6) H 0.4804 0.0838 0.4933 0.0944 Uiso 1.00 calc . . .

loop_
_atom_site_aniso_label
_atom_site_aniso_U_11
_atom_site_aniso_U_22
_atom_site_aniso_U_33
_atom_site_aniso_U_12
_atom_site_aniso_U_13
_atom_site_aniso_U_23
Ag(1) 0.0784(4) 0.1094(6) 0.0613(4) -0.0219(2) 0.0121(2) 0.0109(3)
P(1) 0.060(1) 0.050(1) 0.082(2) -0.0008(8) 0.0000 0.0000
P(2) 0.105(2) 0.163(3) 0.038(1) 0.0000 0.0000 0.003(2)
F(1) 0.178(5) 0.207(8) 0.219(7) 0.082(4) -0.079(4) -0.129(7)
F(2) 0.066(2) 0.106(4) 0.315(9) 0.006(2) -0.020(4) -0.030(4)
F(3) 0.207(7) 0.181(6) 0.226(7) 0.102(5) 0.106(5) 0.126(6)
F(4) 0.24(2) 0.20(2) 0.17(1) 0.00(1) 0.033(10) -0.04(1)
F(5) 0.092(5) 0.234(9) 0.105(5) 0.0000 0.0000 -0.027(5)
O(1) 0.118(5) 0.34(1) 0.053(3) -0.019(5) -0.006(3) 0.031(4)
N(1) 0.070(3) 0.069(3) 0.061(3) -0.012(2) 0.010(2) 0.002(2)
N(2) 0.061(2) 0.064(3) 0.055(3) -0.005(2) 0.007(2) 0.004(2)
N(3) 0.056(2) 0.060(3) 0.070(3) -0.004(2) 0.012(2) 0.002(2)
N(4) 0.058(2) 0.077(4) 0.068(3) 0.002(2) 0.018(2) -0.004(3)
C(1) 0.079(4) 0.089(5) 0.074(4) -0.020(3) -0.007(3) -0.008(4)
C(2) 0.152(8) 0.157(9) 0.085(6) -0.052(6) -0.031(6) -0.012(5)
C(3) 0.26(1) 0.28(2) 0.15(1) -0.15(1) -0.056(10) -0.05(1)
C(4) 0.23(1) 0.33(2) 0.20(2) -0.21(2) 0.00(1) -0.06(1)
C(5) 0.161(9) 0.20(1) 0.146(8) -0.128(9) 0.003(7) -0.025(8)
C(6) 0.074(4) 0.094(5) 0.082(5) -0.024(3) 0.011(3) -0.010(4)
C(7) 0.076(4) 0.074(5) 0.084(5) 0.005(3) 0.022(3) 0.014(3)
C(8) 0.070(3) 0.089(5) 0.065(4) -0.010(3) 0.015(3) -0.012(3)

loop_
_atom_type_symbol
_atom_type_description
_atom_type_scat_dispersion_real
_atom_type_scat_dispersion_imag
_atom_type_scat_source
Ag Ag -0.897 1.101
;International Tables for Crystallography
(1992, Vol. C, Tables 4.2.6.8 and 6.1.1.1)
;
P P 0.102 0.094
;International Tables for Crystallography
(1992, Vol. C, Tables 4.2.6.8 and 6.1.1.1)
;
F F 0.017 0.010
;International Tables for Crystallography
(1992, Vol. C, Tables 4.2.6.8 and 6.1.1.1)
;
O O 0.011 0.006
;International Tables for Crystallography
(1992, Vol. C, Tables 4.2.6.8 and 6.1.1.1)
;
N N 0.006 0.003
;International Tables for Crystallography
(1992, Vol. C, Tables 4.2.6.8 and 6.1.1.1)
;
C C 0.003 0.002
;International Tables for Crystallography
(1992, Vol. C, Tables 4.2.6.8 and 6.1.1.1)
;
H H 0.000 0.000
;International Tables for Crystallography
(1992, Vol. C, Table 6.1.1.2)
;

loop_
_geom_angle_atom_site_label_1
_geom_angle_atom_site_label_2
_geom_angle_atom_site_label_3
_geom_angle
_geom_angle_site_symmetry_1
_geom_angle_site_symmetry_2
_geom_angle_site_symmetry_3
_geom_angle_publ_flag
O(1) Ag(1) N(1) 96.3(2) . 1_555 1_555 yes
O(1) Ag(1) C(8) 99.7(2) . 1_555 8_554 yes
N(1) Ag(1) C(8) 164.0(2) . 1_555 8_554 yes
F(1) P(1) F(1) 96.7(7) . 1_555 2_655 yes
F(1) P(1) F(2) 89.9(3) . 1_555 1_555 yes
F(1) P(1) F(2) 87.1(3) . 1_555 2_655 yes
F(1) P(1) F(3) 86.0(5) . 1_555 1_555 yes
F(1) P(1) F(3) 176.9(5) . 1_555 2_655 yes
F(1) P(1) F(2) 87.1(3) . 2_655 1_555 yes
F(1) P(1) F(2) 89.9(3) . 2_655 2_655 yes
F(1) P(1) F(3) 176.9(5) . 2_655 1_555 yes
F(1) P(1) F(3) 86.0(5) . 2_655 2_655 yes
F(2) P(1) F(2) 175.6(5) . 1_555 2_655 yes
F(2) P(1) F(3) 94.4(3) . 1_555 1_555 yes
F(2) P(1) F(3) 88.6(3) . 1_555 2_655 yes
F(2) P(1) F(3) 88.6(3) . 2_655 1_555 yes
F(2) P(1) F(3) 94.4(3) . 2_655 2_655 yes
F(3) P(1) F(3) 91.3(7) . 1_555 2_655 yes
F(4) P(2) F(4) 170(1) . 1_555 3_554 yes
F(4) P(2) F(5) 94.9(8) . 1_555 1_555 yes
F(4) P(2) O(1) 90.9(6) . 1_555 1_555 yes
F(4) P(2) O(1) 85.1(6) . 1_555 3_554 yes
F(4) P(2) F(5) 94.9(8) . 3_554 1_555 yes
F(4) P(2) O(1) 85.1(6) . 3_554 1_555 yes
F(4) P(2) O(1) 90.9(6) . 3_554 3_554 yes
F(5) P(2) O(1) 113.9(3) . 1_555 1_555 yes
F(5) P(2) O(1) 113.9(3) . 1_555 3_554 yes
O(1) P(2) O(1) 132.3(6) . 1_555 3_554 yes
Ag(1) O(1) P(2) 129.5(4) . 1_555 1_555 yes
Ag(1) N(1) N(2) 116.3(3) . 1_555 1_555 yes
Ag(1) N(1) C(1) 133.8(4) . 1_555 1_555 yes
N(2) N(1) C(1) 109.6(4) . 1_555 1_555 yes
N(1) N(2) N(3) 108.8(4) . 1_555 1_555 yes
N(2) N(3) C(6) 109.6(4) . 1_555 1_555 yes
N(2) N(3) C(7) 117.9(4) . 1_555 1_555 yes
C(6) N(3) C(7) 132.4(4) . 1_555 1_555 yes
C(7) N(4) C(8) 176.6(6) . 1_555 1_555 yes
N(1) C(1) C(2) 131.1(6) . 1_555 1_555 yes
N(1) C(1) C(6) 106.9(5) . 1_555 1_555 yes
C(2) C(1) C(6) 122.1(6) . 1_555 1_555 yes
C(1) C(2) C(3) 115.5(9) . 1_555 1_555 yes
C(2) C(3) C(4) 121(1) . 1_555 1_555 yes
C(3) C(4) C(5) 125.2(9) . 1_555 1_555 yes
C(4) C(5) C(6) 114.0(9) . 1_555 1_555 yes
N(3) C(6) C(1) 105.1(5) . 1_555 1_555 yes
N(3) C(6) C(5) 132.7(7) . 1_555 1_555 yes
C(1) C(6) C(5) 122.1(7) . 1_555 1_555 yes
N(3) C(7) N(4) 109.1(5) . 1_555 1_555 yes
Ag(1) C(8) N(4) 167.5(5) . 8_455 1_555 yes

loop_
_geom_bond_atom_site_label_1
_geom_bond_atom_site_label_2
_geom_bond_distance
_geom_bond_site_symmetry_1
_geom_bond_site_symmetry_2
_geom_bond_publ_flag
Ag(1) O(1) 2.389(5) . . yes
Ag(1) N(1) 2.193(4) . . yes
Ag(1) C(8) 2.081(7) . 8_554 yes
P(1) F(1) 1.534(6) . . yes
P(1) F(1) 1.534(6) . 2_655 yes
P(1) F(2) 1.542(4) . . yes
P(1) F(2) 1.542(4) . 2_655 yes
P(1) F(3) 1.523(6) . . yes
P(1) F(3) 1.523(6) . 2_655 yes
P(2) F(4) 1.57(2) . . yes
P(2) F(4) 1.57(2) . 3_554 yes
P(2) F(5) 1.466(9) . . yes
P(2) O(1) 1.390(6) . . yes
P(2) O(1) 1.390(6) . 3_554 yes
N(1) N(2) 1.275(6) . . yes
N(1) C(1) 1.361(7) . . yes
N(2) N(3) 1.334(5) . . yes
N(3) C(6) 1.347(7) . . yes
N(3) C(7) 1.451(7) . . yes
N(4) C(7) 1.429(7) . . yes
N(4) C(8) 1.113(7) . . yes
C(1) C(2) 1.406(8) . . yes
C(1) C(6) 1.376(8) . . yes
C(2) C(3) 1.36(1) . . yes
C(3) C(4) 1.38(2) . . yes
C(4) C(5) 1.36(1) . . yes
C(5) C(6) 1.390(10) . . yes

loop_
_geom_contact_atom_site_label_1
_geom_contact_atom_site_label_2
_geom_contact_distance
_geom_contact_site_symmetry_1
_geom_contact_site_symmetry_2
_geom_contact_publ_flag
Ag(1) N(2) 2.737(4) . 3_555 ?
Ag(1) Ag(1) 3.300(1) . 3_555 ?
Ag(1) N(1) 3.408(5) . 3_555 ?
F(1) C(7) 3.229(7) . 1_554 ?
F(1) N(4) 3.432(9) . 6_555 ?
F(1) C(5) 3.47(1) . 6_555 ?
F(1) N(3) 3.493(7) . 1_554 ?
F(1) N(2) 3.522(9) . 1_554 ?
F(2) C(7) 3.127(8) . 2_654 ?
F(2) N(3) 3.159(6) . 2_654 ?
F(2) C(7) 3.306(8) . 6_555 ?
F(2) C(6) 3.452(9) . 2_654 ?
F(3) N(2) 2.979(7) . 1_554 ?
F(3) N(3) 3.165(6) . 1_554 ?
F(3) N(1) 3.187(7) . 1_554 ?
F(3) C(3) 3.46(1) . 6_554 ?
F(3) C(6) 3.511(9) . 1_554 ?
F(3) C(1) 3.517(9) . 1_554 ?
F(4) C(5) 3.31(3) . 6_555 ?
F(4) C(7) 3.54(2) . 1_554 ?
F(5) C(8) 3.292(6) . 6_555 ?
F(5) N(4) 3.540(6) . 6_555 ?
F(5) C(6) 3.543(9) . 6_555 ?
O(1) N(4) 3.297(9) . 3_555 ?
O(1) C(7) 3.53(1) . 3_555 ?
O(1) C(8) 3.588(9) . 3_555 ?
N(1) N(2) 3.327(7) . 3_555 ?
N(2) N(2) 3.513(9) . 3_555 ?

loop_
_geom_torsion_atom_site_label_1
_geom_torsion_atom_site_label_2
_geom_torsion_atom_site_label_3
_geom_torsion_atom_site_label_4
_geom_torsion
_geom_torsion_site_symmetry_1
_geom_torsion_site_symmetry_2
_geom_torsion_site_symmetry_3
_geom_torsion_site_symmetry_4
_geom_torsion_publ_flag
Ag(1) O(1) P(2) F(4) 90(1) 1_555 1_555 1_555 1_555 yes
Ag(1) O(1) P(2) F(4) -98.3(9) 1_555 1_555 1_555 3_554 yes
Ag(1) O(1) P(2) F(5) -5.1(7) 1_555 1_555 1_555 1_555 yes
Ag(1) O(1) P(2) O(1) 174.9(7) 1_555 1_555 1_555 3_554 yes
Ag(1) N(1) N(2) N(3) 175.4(3) 1_555 1_555 1_555 1_555 yes
Ag(1) N(1) C(1) C(2) 5(1) 1_555 1_555 1_555 1_555 yes
Ag(1) N(1) C(1) C(6) -173.9(5) 1_555 1_555 1_555 1_555 yes
P(2) O(1) Ag(1) N(1) -139.9(6) 1_555 1_555 1_555 1_555 yes
P(2) O(1) Ag(1) C(8) 39.3(7) 1_555 1_555 1_555 8_554 yes
P(2) O(1) Ag(1) N(1) -139.9(6) 1_555 3_554 3_554 3_554 yes
O(1) Ag(1) N(1) N(2) -157.7(4) 1_555 1_555 1_555 1_555 yes
O(1) Ag(1) N(1) C(1) 15.4(6) 1_555 1_555 1_555 1_555 yes
N(1) N(2) N(3) C(6) -0.6(6) 1_555 1_555 1_555 1_555 yes
N(1) N(2) N(3) C(7) 179.5(4) 1_555 1_555 1_555 1_555 yes
N(1) C(1) C(2) C(3) -179(1) 1_555 1_555 1_555 1_555 yes
N(1) C(1) C(6) N(3) 0.1(7) 1_555 1_555 1_555 1_555 yes
N(1) C(1) C(6) C(5) 177.3(9) 1_555 1_555 1_555 1_555 yes
N(2) N(1) Ag(1) C(8) 25.1(9) 1_555 1_555 1_555 8_554 yes
N(2) N(1) C(1) C(2) 178.6(8) 1_555 1_555 1_555 1_555 yes
N(2) N(1) C(1) C(6) -0.5(7) 1_555 1_555 1_555 1_555 yes
N(2) N(3) C(6) C(1) 0.3(7) 1_555 1_555 1_555 1_555 yes
N(2) N(3) C(6) C(5) -176(1) 1_555 1_555 1_555 1_555 yes
N(2) N(3) C(7) N(4) 90.6(5) 1_555 1_555 1_555 1_555 yes
N(3) N(2) N(1) C(1) 0.7(6) 1_555 1_555 1_555 1_555 yes
N(3) C(6) C(1) C(2) -179.1(7) 1_555 1_555 1_555 1_555 yes
N(3) C(6) C(5) C(4) 179(1) 1_555 1_555 1_555 1_555 yes
N(3) C(7) N(4) C(8) 59(10) 1_555 1_555 1_555 1_555 yes
N(4) C(7) N(3) C(6) -89.3(7) 1_555 1_555 1_555 1_555 yes
C(1) N(1) Ag(1) C(8) -161.9(8) 1_555 1_555 1_555 8_554 yes
C(1) C(2) C(3) C(4) 0(2) 1_555 1_555 1_555 1_555 yes
C(1) C(6) N(3) C(7) -179.8(5) 1_555 1_555 1_555 1_555 yes
C(1) C(6) C(5) C(4) 3(1) 1_555 1_555 1_555 1_555 yes
C(2) C(1) C(6) C(5) -1(1) 1_555 1_555 1_555 1_555 yes
C(2) C(3) C(4) C(5) 2(3) 1_555 1_555 1_555 1_555 yes
C(3) C(2) C(1) C(6) 0(1) 1_555 1_555 1_555 1_555 yes
C(3) C(4) C(5) C(6) -3(2) 1_555 1_555 1_555 1_555 yes
C(5) C(6) N(3) C(7) 3(1) 1_555 1_555 1_555 1_555 yes
